data_4302797
loop_
_publ_author_name
'Ming-Hua Zeng'
'Sheng Hu'
'Qing Chen'
'Gang Xie'
'Qi Shuai'
'Sheng-Li Gao'

_publ_contact_author 'prof.MING HUA ZENG '
_publ_contact_author_email ZMH@MAIBOX.GXNU.EDU.CN
_publ_section_title
;
Apical Ligand Substitution, Shape Recognition, Vapor-Adsorption Phenomenon,
and Microcalorimetry for a Pillared Bilayer Porous Framework That Shrinks
or Expands in Crystal-to-Crystal Manners upon Change in the Cobalt(II)
Coordination Environment
;
_journal_name_full 'Inorganic Chemistry'
_journal_page_first 7070
_journal_page_last 7079
_journal_paper_doi 10.1021/ic801794e
_journal_volume 48
_journal_year 2009
_chemical_formula_moiety 'C13 H11 Co N2 O5, 2(H2 O)'
_chemical_formula_sum 'C13 H15 Co N2 O7'
_chemical_formula_weight 370.20
_chemical_name_systematic
; 
 ? 
;
_space_group_IT_number 14
_symmetry_cell_setting monoclinic
_symmetry_space_group_name_Hall '-P 2ybc'
_symmetry_space_group_name_H-M 'P 1 21/c 1'
_atom_sites_solution_hydrogens geom
_atom_sites_solution_primary direct
_atom_sites_solution_secondary difmap
_audit_creation_method SHELXL-97
_cell_angle_alpha 90.00
_cell_angle_beta 106.181(7)
_cell_angle_gamma 90.00
_cell_formula_units_Z 4
_cell_length_a 12.642(5)
_cell_length_b 7.777(3)
_cell_length_c 16.043(6)
_cell_measurement_reflns_used 1124
_cell_measurement_temperature 173(2)
_cell_measurement_theta_max 22.77
_cell_measurement_theta_min 2.64
_cell_volume 1514.8(10)
_computing_cell_refinement 'Bruker SMART'
_computing_data_collection 'Bruker SMART'
_computing_data_reduction 'Bruker SAINT'
_computing_molecular_graphics 'Bruker SHELXTL'
_computing_publication_material 'Bruker SHELXTL'
_computing_structure_refinement 'SHELXL-97 (Sheldrick, 1997)'
_computing_structure_solution 'SHELXS-97 (Sheldrick, 1990)'
_diffrn_ambient_temperature 173(2)
_diffrn_measured_fraction_theta_full 0.997
_diffrn_measured_fraction_theta_max 0.997
_diffrn_measurement_device_type 'CCD area detector'
_diffrn_measurement_method 'phi and omega scans'
_diffrn_radiation_monochromator graphite
_diffrn_radiation_source 'fine-focus sealed tube'
_diffrn_radiation_type MoK\a
_diffrn_radiation_wavelength 0.71073
_diffrn_reflns_av_R_equivalents 0.1567
_diffrn_reflns_av_sigmaI/netI 0.1979
_diffrn_reflns_limit_h_max 11
_diffrn_reflns_limit_h_min -15
_diffrn_reflns_limit_k_max 9
_diffrn_reflns_limit_k_min -9
_diffrn_reflns_limit_l_max 18
_diffrn_reflns_limit_l_min -19
_diffrn_reflns_number 7119
_diffrn_reflns_theta_full 25.21
_diffrn_reflns_theta_max 25.21
_diffrn_reflns_theta_min 1.68
_exptl_absorpt_coefficient_mu 1.171
_exptl_absorpt_correction_T_max 0.8722
_exptl_absorpt_correction_T_min 0.7583
_exptl_absorpt_correction_type multi-scan
_exptl_absorpt_process_details SADABS
_exptl_crystal_colour red
_exptl_crystal_density_diffrn 1.623
_exptl_crystal_density_method 'not measured'
_exptl_crystal_description block
_exptl_crystal_F_000 760
_exptl_crystal_size_max 0.25
_exptl_crystal_size_mid 0.21
_exptl_crystal_size_min 0.12
_refine_diff_density_max 1.175
_refine_diff_density_min -1.316
_refine_diff_density_rms 0.199
_refine_ls_extinction_method none
_refine_ls_goodness_of_fit_ref 1.061
_refine_ls_hydrogen_treatment constr
_refine_ls_matrix_type full
_refine_ls_number_parameters 208
_refine_ls_number_reflns 2717
_refine_ls_number_restraints 12
_refine_ls_restrained_S_all 1.070
_refine_ls_R_factor_all 0.2251
_refine_ls_R_factor_gt 0.1051
_refine_ls_shift/su_max 0.003
_refine_ls_shift/su_mean 0.000
_refine_ls_structure_factor_coef Fsqd
_refine_ls_weighting_details 'calc w=1/[\s^2^(Fo^2^)+(0.1221P)^2^+18.9204P] where P=(Fo^2^+2Fc^2^)/3'
_refine_ls_weighting_scheme calc
_refine_ls_wR_factor_gt 0.2439
_refine_ls_wR_factor_ref 0.3215
_reflns_number_gt 1213
_reflns_number_total 2717
_reflns_threshold_expression >2sigma(I)
_cod_data_source_file ic801794e_si_002_02.cif
_cod_data_source_block 1'
_cod_depositor_comments
;
The following automatic conversions were performed:
'_symmetry_cell_setting' value 'Monoclinic' changed to 'monoclinic'
according to '/home/saulius/struct/CIF-dictionaries/cif_core.dic'
dictionary named 'cif_core.dic' version 2.4.1 from 2010-06-29.

Automatic conversion script
Id: cif_fix_enum 1527 2010-12-29 10:47:43Z saulius 
;
_cod_database_code 4302797

loop_
_symmetry_equiv_pos_as_xyz
'x, y, z'
'-x, y+1/2, -z+1/2'
'-x, -y, -z'
'x, -y-1/2, z-1/2'

loop_
_atom_site_label
_atom_site_type_symbol
_atom_site_fract_x
_atom_site_fract_y
_atom_site_fract_z
_atom_site_U_iso_or_equiv
_atom_site_adp_type
_atom_site_occupancy
_atom_site_symmetry_multiplicity
_atom_site_calc_flag
_atom_site_refinement_flags
_atom_site_disorder_assembly
_atom_site_disorder_group
Co1 Co 0.30293(15) 0.4885(2) 0.17745(11) 0.0255(6) Uani 1 1 d . . .
O1 O 0.3735(8) 0.2446(11) 0.1816(6) 0.032(2) Uani 1 1 d . . .
O2 O 0.2954(9) 0.3362(12) 0.0479(6) 0.035(2) Uani 1 1 d . . .
O3 O 0.3286(8) -0.0579(11) -0.1972(6) 0.030(2) Uani 1 1 d . . .
O4 O 0.3689(8) -0.3396(12) -0.1709(6) 0.032(2) Uani 1 1 d . . .
O1W O 0.1652(9) 0.3383(12) 0.2039(6) 0.039(3) Uani 1 1 d . . .
H1W1 H 0.2108 0.2937 0.2490 0.058 Uiso 1 1 d R . .
H1W2 H 0.1089 0.3757 0.2179 0.058 Uiso 1 1 d R . .
N1 N 0.4533(9) -0.3910(13) 0.1619(7) 0.026(3) Uani 1 1 d . . .
H1A H 0.4573 -0.3720 0.2168 0.031 Uiso 1 1 calc R . .
H1B H 0.4657 -0.4947 0.1448 0.031 Uiso 1 1 calc R . .
N2 N 0.1833(10) 0.6661(15) 0.1106(7) 0.031(3) Uani 1 1 d . . .
C1 C 0.3684(11) 0.0487(16) 0.0658(8) 0.026(3) Uani 1 1 d . . .
C2 C 0.3523(10) 0.0124(18) -0.0231(8) 0.027(3) Uani 1 1 d . . .
H2 H 0.3260 0.1003 -0.0649 0.033 Uiso 1 1 calc R . .
C3 C 0.3745(12) -0.1514(17) -0.0508(9) 0.030(3) Uani 1 1 d . . .
C4 C 0.4109(12) -0.2860(16) 0.0098(8) 0.027(3) Uani 1 1 d . . .
H4 H 0.4249 -0.3973 -0.0091 0.032 Uiso 1 1 calc R . .
C5 C 0.4263(11) -0.2520(16) 0.0999(8) 0.021(3) Uani 1 1 d . . .
C6 C 0.4067(11) -0.0881(17) 0.1266(8) 0.027(3) Uani 1 1 d . . .
H6 H 0.4189 -0.0661 0.1868 0.032 Uiso 1 1 calc R . .
C7 C 0.3446(13) 0.2176(18) 0.0983(8) 0.031(4) Uani 1 1 d . . .
C8 C 0.3566(11) -0.1874(16) -0.1463(8) 0.022(3) Uani 1 1 d . . .
C9 C 0.1707(19) 0.817(3) 0.1476(11) 0.076(7) Uani 1 1 d . . .
H9 H 0.2121 0.8346 0.2061 0.091 Uiso 1 1 calc R . .
C10 C 0.1000(18) 0.950(3) 0.1055(11) 0.077(7) Uani 1 1 d . . .
H10 H 0.0965 1.0542 0.1355 0.092 Uiso 1 1 calc R . .
C11 C 0.0372(13) 0.9307(19) 0.0224(9) 0.039(4) Uani 1 1 d . . .
C12 C 0.0543(18) 0.778(3) -0.0160(13) 0.076(6) Uani 1 1 d U . .
H12 H 0.0153 0.7583 -0.0750 0.092 Uiso 1 1 calc R . .
C13 C 0.1248(18) 0.653(2) 0.0272(11) 0.072(7) Uani 1 1 d . . .
H13 H 0.1326 0.5516 -0.0035 0.086 Uiso 1 1 calc R . .
O2W O 0.2309(9) 0.1047(13) 0.3612(6) 0.043(3) Uani 1 1 d . . .
H2W1 H 0.2845 0.0473 0.3526 0.064 Uiso 1 1 d R . .
H2W2 H 0.2451 0.1316 0.4151 0.064 Uiso 1 1 d R . .
O3W O 0.0092(17) 0.036(3) 0.2845(12) 0.147(7) Uani 1 1 d U . .
H3W1 H -0.0134 0.0481 0.2292 0.221 Uiso 1 1 d R . .
H3W2 H 0.0596 0.1100 0.3064 0.221 Uiso 1 1 d R . .

loop_
_atom_site_aniso_label
_atom_site_aniso_U_11
_atom_site_aniso_U_22
_atom_site_aniso_U_33
_atom_site_aniso_U_23
_atom_site_aniso_U_13
_atom_site_aniso_U_12
Co1 0.0375(10) 0.0221(10) 0.0168(9) 0.0001(9) 0.0075(7) 0.0025(10)
O1 0.052(7) 0.022(5) 0.021(5) -0.005(4) 0.010(5) -0.002(5)
O2 0.053(7) 0.024(5) 0.025(5) 0.002(4) 0.004(5) 0.009(5)
O3 0.042(6) 0.027(5) 0.023(5) 0.003(4) 0.010(4) 0.001(5)
O4 0.051(6) 0.030(6) 0.018(5) 0.000(4) 0.016(5) -0.002(5)
O1W 0.052(7) 0.036(6) 0.028(6) -0.001(5) 0.010(5) -0.003(5)
N1 0.047(8) 0.011(5) 0.023(6) 0.001(5) 0.013(5) 0.001(5)
N2 0.037(7) 0.036(7) 0.018(6) -0.004(5) 0.002(5) 0.002(6)
C1 0.036(8) 0.019(7) 0.021(7) 0.010(5) 0.007(6) -0.001(6)
C2 0.036(7) 0.029(7) 0.016(6) 0.003(6) 0.007(5) -0.001(8)
C3 0.045(9) 0.028(8) 0.025(8) 0.003(6) 0.023(7) 0.000(7)
C4 0.045(9) 0.015(7) 0.025(8) 0.005(6) 0.018(6) 0.005(7)
C5 0.026(7) 0.023(7) 0.016(7) 0.000(5) 0.010(5) 0.000(6)
C6 0.036(8) 0.023(7) 0.019(7) 0.001(6) 0.004(6) -0.007(7)
C7 0.053(10) 0.031(8) 0.015(7) -0.003(6) 0.018(7) -0.006(8)
C8 0.036(8) 0.022(7) 0.011(6) 0.003(5) 0.010(6) 0.002(6)
C9 0.113(19) 0.069(14) 0.028(10) -0.010(9) -0.010(10) 0.049(13)
C10 0.105(16) 0.085(16) 0.027(9) -0.021(10) -0.005(10) 0.054(14)
C11 0.049(10) 0.028(8) 0.032(9) -0.004(7) -0.001(7) 0.005(7)
C12 0.090(10) 0.062(9) 0.061(9) -0.004(7) -0.006(7) 0.021(8)
C13 0.124(19) 0.038(10) 0.039(11) -0.008(8) -0.001(11) 0.052(12)
O2W 0.050(7) 0.038(6) 0.035(6) -0.003(5) 0.002(5) 0.004(6)
O3W 0.130(10) 0.192(12) 0.130(10) 0.008(9) 0.054(8) -0.034(9)

loop_
_atom_type_symbol
_atom_type_description
_atom_type_scat_dispersion_real
_atom_type_scat_dispersion_imag
_atom_type_scat_source
C C 0.0033 0.0016 'International Tables Vol C Tables 4.2.6.8 and 6.1.1.4'
H H 0.0000 0.0000 'International Tables Vol C Tables 4.2.6.8 and 6.1.1.4'
N N 0.0061 0.0033 'International Tables Vol C Tables 4.2.6.8 and 6.1.1.4'
O O 0.0106 0.0060 'International Tables Vol C Tables 4.2.6.8 and 6.1.1.4'
Co Co 0.3494 0.9721 'International Tables Vol C Tables 4.2.6.8 and 6.1.1.4'

loop_
_geom_angle_atom_site_label_1
_geom_angle_atom_site_label_2
_geom_angle_atom_site_label_3
_geom_angle
_geom_angle_site_symmetry_1
_geom_angle_site_symmetry_3
_geom_angle_publ_flag
O3 Co1 O1 105.2(4) 4_566 . ?
O3 Co1 N2 103.0(4) 4_566 . ?
O1 Co1 N2 148.3(4) . . ?
O3 Co1 N1 95.5(4) 4_566 1_565 ?
O1 Co1 N1 90.9(4) . 1_565 ?
N2 Co1 N1 100.6(4) . 1_565 ?
O3 Co1 O1W 82.4(4) 4_566 . ?
O1 Co1 O1W 82.4(4) . . ?
N2 Co1 O1W 87.3(4) . . ?
N1 Co1 O1W 172.1(4) 1_565 . ?
O3 Co1 O2 164.3(3) 4_566 . ?
O1 Co1 O2 59.1(3) . . ?
N2 Co1 O2 91.9(4) . . ?
N1 Co1 O2 86.5(4) 1_565 . ?
O1W Co1 O2 93.6(4) . . ?
C7 O1 Co1 96.8(8) . . ?
C7 O2 Co1 84.9(7) . . ?
C8 O3 Co1 141.5(8) . 4_565 ?
Co1 O1W H1W1 89.7 . . ?
Co1 O1W H1W2 128.4 . . ?
H1W1 O1W H1W2 109.1 . . ?
C5 N1 Co1 110.6(8) . 1_545 ?
C5 N1 H1A 120.0 . . ?
Co1 N1 H1A 76.6 1_545 . ?
C5 N1 H1B 120.0 . . ?
Co1 N1 H1B 83.1 1_545 . ?
H1A N1 H1B 120.0 . . ?
C13 N2 C9 114.0(13) . . ?
C13 N2 Co1 125.2(10) . . ?
C9 N2 Co1 120.2(11) . . ?
C2 C1 C6 117.7(12) . . ?
C2 C1 C7 123.3(12) . . ?
C6 C1 C7 118.9(11) . . ?
C3 C2 C1 121.1(12) . . ?
C3 C2 H2 119.5 . . ?
C1 C2 H2 119.5 . . ?
C2 C3 C4 120.6(12) . . ?
C2 C3 C8 120.1(12) . . ?
C4 C3 C8 119.2(12) . . ?
C3 C4 C5 119.0(11) . . ?
C3 C4 H4 120.5 . . ?
C5 C4 H4 120.5 . . ?
C6 C5 C4 119.8(11) . . ?
C6 C5 N1 120.1(11) . . ?
C4 C5 N1 119.9(11) . . ?
C5 C6 C1 121.7(12) . . ?
C5 C6 H6 119.1 . . ?
C1 C6 H6 119.1 . . ?
O2 C7 O1 119.0(12) . . ?
O2 C7 C1 122.3(11) . . ?
O1 C7 C1 118.7(12) . . ?
O4 C8 O3 124.8(11) . . ?
O4 C8 C3 119.3(11) . . ?
O3 C8 C3 115.9(11) . . ?
N2 C9 C10 124.6(16) . . ?
N2 C9 H9 117.7 . . ?
C10 C9 H9 117.7 . . ?
C11 C10 C9 120.5(16) . . ?
C11 C10 H10 119.8 . . ?
C9 C10 H10 119.8 . . ?
C10 C11 C12 114.3(16) . . ?
C10 C11 C11 121.1(17) . 3_575 ?
C12 C11 C11 124.6(18) . 3_575 ?
C13 C12 C11 123.0(18) . . ?
C13 C12 H12 118.5 . . ?
C11 C12 H12 118.5 . . ?
N2 C13 C12 123.6(16) . . ?
N2 C13 H13 118.2 . . ?
C12 C13 H13 118.2 . . ?
H2W1 O2W H2W2 109.6 . . ?
H3W1 O3W H3W2 110.0 . . ?

loop_
_geom_bond_atom_site_label_1
_geom_bond_atom_site_label_2
_geom_bond_distance
_geom_bond_site_symmetry_2
_geom_bond_publ_flag
Co1 O3 2.020(9) 4_566 ?
Co1 O1 2.089(9) . ?
Co1 N2 2.107(12) . ?
Co1 N1 2.195(11) 1_565 ?
Co1 O1W 2.233(10) . ?
Co1 O2 2.371(9) . ?
O1 C7 1.301(15) . ?
O2 C7 1.270(16) . ?
O3 C8 1.282(14) . ?
O3 Co1 2.020(9) 4_565 ?
O4 C8 1.271(15) . ?
O1W H1W1 0.8621 . ?
O1W H1W2 0.8552 . ?
N1 C5 1.444(15) . ?
N1 Co1 2.195(11) 1_545 ?
N1 H1A 0.8800 . ?
N1 H1B 0.8800 . ?
N2 C13 1.34(2) . ?
N2 C9 1.34(2) . ?
C1 C2 1.412(17) . ?
C1 C6 1.434(17) . ?
C1 C7 1.475(18) . ?
C2 C3 1.403(18) . ?
C2 H2 0.9500 . ?
C3 C4 1.415(18) . ?
C3 C8 1.512(17) . ?
C4 C5 1.427(17) . ?
C4 H4 0.9500 . ?
C5 C6 1.390(18) . ?
C6 H6 0.9500 . ?
C9 C10 1.41(2) . ?
C9 H9 0.9500 . ?
C10 C11 1.36(2) . ?
C10 H10 0.9500 . ?
C11 C12 1.38(2) . ?
C11 C11 1.48(3) 3_575 ?
C12 C13 1.37(2) . ?
C12 H12 0.9500 . ?
C13 H13 0.9500 . ?
O2W H2W1 0.8542 . ?
O2W H2W2 0.8584 . ?
O3W H3W1 0.8585 . ?
O3W H3W2 0.8596 . ?

loop_
_geom_torsion_atom_site_label_1
_geom_torsion_atom_site_label_2
_geom_torsion_atom_site_label_3
_geom_torsion_atom_site_label_4
_geom_torsion
_geom_torsion_site_symmetry_1
_geom_torsion_site_symmetry_2
_geom_torsion_site_symmetry_3
_geom_torsion_site_symmetry_4
_geom_torsion_publ_flag
O3 Co1 O1 C7 176.7(8) 4_566 . . . ?
N2 Co1 O1 C7 24.7(12) . . . . ?
N1 Co1 O1 C7 -87.3(8) 1_565 . . . ?
O1W Co1 O1 C7 96.8(8) . . . . ?
O2 Co1 O1 C7 -2.0(8) . . . . ?
O3 Co1 O2 C7 -2.4(18) 4_566 . . . ?
O1 Co1 O2 C7 2.0(8) . . . . ?
N2 Co1 O2 C7 -164.3(9) . . . . ?
N1 Co1 O2 C7 95.2(8) 1_565 . . . ?
O1W Co1 O2 C7 -76.9(8) . . . . ?
O3 Co1 N2 C13 -166.9(15) 4_566 . . . ?
O1 Co1 N2 C13 -14.6(19) . . . . ?
N1 Co1 N2 C13 94.9(16) 1_565 . . . ?
O1W Co1 N2 C13 -85.3(15) . . . . ?
O2 Co1 N2 C13 8.1(15) . . . . ?
O3 Co1 N2 C9 21.9(15) 4_566 . . . ?
O1 Co1 N2 C9 174.2(13) . . . . ?
N1 Co1 N2 C9 -76.3(15) 1_565 . . . ?
O1W Co1 N2 C9 103.4(15) . . . . ?
O2 Co1 N2 C9 -163.1(15) . . . . ?
C6 C1 C2 C3 -0.8(19) . . . . ?
C7 C1 C2 C3 -179.0(13) . . . . ?
C1 C2 C3 C4 2(2) . . . . ?
C1 C2 C3 C8 180.0(12) . . . . ?
C2 C3 C4 C5 -1(2) . . . . ?
C8 C3 C4 C5 -179.2(12) . . . . ?
C3 C4 C5 C6 -1(2) . . . . ?
C3 C4 C5 N1 174.1(12) . . . . ?
Co1 N1 C5 C6 86.1(13) 1_545 . . . ?
Co1 N1 C5 C4 -88.7(12) 1_545 . . . ?
C4 C5 C6 C1 2(2) . . . . ?
N1 C5 C6 C1 -173.3(12) . . . . ?
C2 C1 C6 C5 -1(2) . . . . ?
C7 C1 C6 C5 177.4(13) . . . . ?
Co1 O2 C7 O1 -3.2(12) . . . . ?
Co1 O2 C7 C1 175.5(13) . . . . ?
Co1 O1 C7 O2 3.7(14) . . . . ?
Co1 O1 C7 C1 -175.1(11) . . . . ?
C2 C1 C7 O2 9(2) . . . . ?
C6 C1 C7 O2 -169.3(13) . . . . ?
C2 C1 C7 O1 -172.5(12) . . . . ?
C6 C1 C7 O1 9(2) . . . . ?
Co1 O3 C8 O4 -8(2) 4_565 . . . ?
Co1 O3 C8 C3 173.1(10) 4_565 . . . ?
C2 C3 C8 O4 -174.6(13) . . . . ?
C4 C3 C8 O4 4(2) . . . . ?
C2 C3 C8 O3 4.8(19) . . . . ?
C4 C3 C8 O3 -176.9(13) . . . . ?
C13 N2 C9 C10 2(3) . . . . ?
Co1 N2 C9 C10 174.1(18) . . . . ?
N2 C9 C10 C11 1(4) . . . . ?
C9 C10 C11 C12 -4(3) . . . . ?
C9 C10 C11 C11 180(2) . . . 3_575 ?
C10 C11 C12 C13 3(3) . . . . ?
C11 C11 C12 C13 179(2) 3_575 . . . ?
C9 N2 C13 C12 -3(3) . . . . ?
Co1 N2 C13 C12 -174.5(17) . . . . ?
C11 C12 C13 N2 0(4) . . . . ?
